data_7011004
loop_
_publ_author_name
'George J. P. Britovsek'
'Vernon C. Gibson'
'Stefan K. Spitzmesser'
'Kilian P. Tellmann'
'Andrew J. P. White'
'David J. Williams'

_publ_section_title
;
 Cationic 2,6-bis(imino)pyridine iron and cobalt complexes: synthesis,
 structures, ethylene polymerisation and ethylene/polar monomer
 co-polymerisation studies
;
_journal_issue 6
_journal_name_full 'J. Chem. Soc., Dalton Trans.'
_journal_page_first 1159
_journal_page_last 1171
_journal_paper_doi 10.1039/b106614p
_journal_year 2002
_chemical_formula_sum 'C38.5 H54 Cl3 F6 Fe N4 Sb'
_chemical_formula_weight 970.81
_chemical_name_systematic
; 
? 
;
_space_group_IT_number 15
_symmetry_cell_setting monoclinic
_symmetry_space_group_name_Hall '-C 2yc'
_symmetry_space_group_name_H-M 'C 1 2/c 1'
_atom_sites_solution_hydrogens geom
_atom_sites_solution_primary direct
_atom_sites_solution_secondary difmap
_audit_creation_method SHELXL
_cell_angle_alpha 90.00
_cell_angle_beta 92.553(7)
_cell_angle_gamma 90.00
_cell_formula_units_Z 8
_cell_length_a 25.925(2)
_cell_length_b 10.0628(5)
_cell_length_c 36.759(3)
_cell_measurement_reflns_used 90
_cell_measurement_temperature 293(2)
_cell_measurement_theta_max 27.89
_cell_measurement_theta_min 10.03
_cell_volume 9580.1(12)
_computing_cell_refinement 'Siemens XSCANS'
_computing_data_collection 'Siemens XSCANS'
_computing_data_reduction 'Siemens SHELXTL'
_computing_molecular_graphics 'Siemens SHELXTL'
_computing_publication_material 'Siemens SHELXTL'
_computing_structure_refinement 'SHELXL-93 (Sheldrick, 1993)'
_computing_structure_solution 'SHELXS-86 (Sheldrick, 1990)'
_diffrn_ambient_temperature 293(2)
_diffrn_measurement_device 'Siemens P4'
_diffrn_measurement_method '\w scans'
_diffrn_radiation_monochromator graphite
_diffrn_radiation_source 'fine-focus sealed tube'
_diffrn_radiation_type CuK\a
_diffrn_radiation_wavelength 1.54178
_diffrn_reflns_av_R_equivalents 0.0660
_diffrn_reflns_av_sigmaI/netI 0.0883
_diffrn_reflns_limit_h_max 26
_diffrn_reflns_limit_h_min 0
_diffrn_reflns_limit_k_max 0
_diffrn_reflns_limit_k_min -11
_diffrn_reflns_limit_l_max 41
_diffrn_reflns_limit_l_min -41
_diffrn_reflns_number 7174
_diffrn_reflns_theta_max 59.99
_diffrn_reflns_theta_min 2.41
_diffrn_standards_interval_count 97
_diffrn_standards_number 3
_exptl_absorpt_coefficient_mu 8.885
_exptl_absorpt_correction_T_max 0.1098
_exptl_absorpt_correction_T_min 0.0241
_exptl_absorpt_correction_type Ellipsoidal
_exptl_crystal_colour 'Deep red'
_exptl_crystal_density_diffrn 1.346
_exptl_crystal_description needles
_exptl_crystal_F_000 3960
_exptl_crystal_size_max 0.40
_exptl_crystal_size_mid 0.37
_exptl_crystal_size_min 0.27
_refine_diff_density_max 0.899
_refine_diff_density_min -0.480
_refine_diff_density_rms 0.103
_refine_ls_extinction_coef 0.000059(15)
_refine_ls_extinction_expression Fc^*^=kFc[1+0.001xFc^2^\l^3^/sin(2\q)]^-1/4^
_refine_ls_extinction_method SHELXL
_refine_ls_goodness_of_fit_all 1.025
_refine_ls_goodness_of_fit_obs 1.152
_refine_ls_matrix_type full
_refine_ls_number_parameters 542
_refine_ls_number_reflns 5972
_refine_ls_number_restraints 384
_refine_ls_restrained_S_all 1.156
_refine_ls_restrained_S_obs 1.147
_refine_ls_R_factor_all 0.1528
_refine_ls_R_factor_obs 0.0809
_refine_ls_shift/esd_max 0.148
_refine_ls_shift/esd_mean 0.003
_refine_ls_structure_factor_coef Fsqd
_refine_ls_weighting_details 'w=1/[\s^2^(Fo^2^)+(0.1120P)^2^+0.0000P] where P=(Fo^2^+2Fc^2^)/3'
_refine_ls_weighting_scheme calc
_refine_ls_wR_factor_all 0.2609
_refine_ls_wR_factor_obs 0.1896
_reflns_number_observed 3810
_reflns_number_total 6994
_reflns_observed_criterion >2sigma(I)
_cod_data_source_file b106614p.txt
_cod_data_source_block VG9869
_cod_depositor_comments
;
The following automatic conversions were performed:
'_symmetry_cell_setting' value 'Monoclinic' changed to 'monoclinic'
according to '/home/saulius/struct/CIF-dictionaries/cif_core.dic'
dictionary named 'cif_core.dic' version 2.4.1 from 2010-06-29.

Automatic conversion script
Id: cif_fix_enum 1527 2010-12-29 10:47:43Z saulius 

The following automatic conversions were performed:

'_refine_ls_weighting_scheme' value 'calc
w=1/[\s^2^(Fo^2^)+(0.1120P)^2^+0.0000P] where P=(Fo^2^+2Fc^2^)/3' was
changed to 'calc'. New tag '_refine_ls_weighting_details' was
created. The value of the new tag was set to
'w=1/[\s^2^(Fo^2^)+(0.1120P)^2^+0.0000P] where P=(Fo^2^+2Fc^2^)/3'.

Automatic conversion script
Id: cif_fix_values 3143 2015-03-26 13:38:13Z robertas 
;
_cod_original_cell_volume 9580.1(11)
_cod_original_sg_symbol_H-M C2/c
_cod_original_formula_sum 'C38.50 H54 N4 Cl3 Fe Sb F6'
_cod_database_code 7011004

loop_
_symmetry_equiv_pos_as_xyz
'x, y, z'
'-x, y, -z+1/2'
'x+1/2, y+1/2, z'
'-x+1/2, y+1/2, -z+1/2'
'-x, -y, -z'
'x, -y, z-1/2'
'-x+1/2, -y+1/2, -z'
'x+1/2, -y+1/2, z-1/2'

loop_
_atom_site_aniso_label
_atom_site_aniso_U_11
_atom_site_aniso_U_22
_atom_site_aniso_U_33
_atom_site_aniso_U_23
_atom_site_aniso_U_13
_atom_site_aniso_U_12
Fe 0.0708(10) 0.0421(6) 0.0616(8) -0.0013(6) -0.0056(7) -0.0006(6)
Cl 0.132(3) 0.0512(12) 0.103(2) -0.0146(12) -0.032(2) 0.0044(14)
N1 0.075(5) 0.046(4) 0.061(4) 0.009(3) -0.002(4) 0.001(3)
C2 0.074(7) 0.050(4) 0.065(6) -0.008(4) -0.003(5) -0.006(4)
C3 0.094(8) 0.058(5) 0.093(8) -0.014(5) -0.010(6) -0.009(6)
C4 0.111(10) 0.049(5) 0.106(9) -0.007(5) -0.015(8) -0.004(6)
C5 0.118(10) 0.048(5) 0.083(7) 0.001(5) -0.008(7) -0.001(6)
C6 0.087(7) 0.055(5) 0.058(5) 0.004(4) 0.002(5) 0.004(5)
C7 0.061(6) 0.055(5) 0.069(5) -0.006(4) 0.003(4) -0.003(4)
N7 0.063(5) 0.058(4) 0.060(4) 0.001(3) -0.003(4) 0.002(4)
C8 0.098(9) 0.079(7) 0.082(7) -0.014(6) -0.024(7) 0.003(6)
C9 0.104(9) 0.049(5) 0.074(6) 0.002(4) -0.014(6) 0.006(5)
N9 0.092(6) 0.049(4) 0.069(5) 0.004(3) -0.013(4) 0.002(4)
C10 0.162(14) 0.063(6) 0.109(10) 0.022(7) -0.032(10) 0.019(8)
C11 0.068(7) 0.048(5) 0.084(7) -0.006(4) -0.014(5) 0.009(4)
C12 0.071(7) 0.087(7) 0.090(8) -0.019(6) -0.006(6) 0.016(6)
C13 0.075(9) 0.088(8) 0.141(13) -0.032(9) -0.009(9) 0.031(7)
C14 0.093(10) 0.061(6) 0.131(12) -0.025(7) -0.038(9) 0.011(6)
C15 0.094(9) 0.063(6) 0.099(8) -0.003(6) -0.036(7) 0.005(6)
C16 0.068(6) 0.057(5) 0.074(6) -0.006(4) -0.012(5) 0.006(4)
C17 0.096(11) 0.125(11) 0.111(11) 0.001(9) 0.037(9) 0.023(9)
C18 0.178(21) 0.215(24) 0.112(13) -0.012(15) 0.040(14) 0.005(19)
C19 0.177(22) 0.174(19) 0.127(15) -0.017(14) 0.036(14) -0.052(17)
C20 0.094(9) 0.060(5) 0.083(7) 0.009(5) -0.009(6) 0.001(5)
C21 0.160(15) 0.109(10) 0.074(7) 0.014(7) 0.009(8) -0.009(10)
C22 0.108(11) 0.084(8) 0.148(13) 0.038(9) 0.006(9) -0.010(8)
C23 0.115(11) 0.050(5) 0.065(6) 0.004(4) -0.025(6) 0.002(6)
C24 0.103(11) 0.061(6) 0.114(10) -0.003(6) -0.043(8) 0.005(6)
C25 0.143(14) 0.066(7) 0.124(12) -0.009(7) -0.062(11) 0.019(8)
C26 0.182(19) 0.071(7) 0.082(9) 0.004(6) -0.042(11) 0.002(9)
C27 0.163(13) 0.070(6) 0.069(7) 0.006(5) -0.014(8) -0.006(8)
C28 0.139(13) 0.079(7) 0.068(7) 0.008(6) -0.009(8) -0.009(8)
C29 0.091(10) 0.115(11) 0.134(13) -0.028(10) -0.016(9) 0.021(9)
C30 0.162(19) 0.145(16) 0.122(14) -0.001(12) 0.028(13) -0.011(14)
C31 0.154(18) 0.187(20) 0.228(23) -0.051(18) -0.024(17) 0.072(16)
C32 0.171(19) 0.118(11) 0.089(9) -0.021(8) 0.037(10) -0.032(12)
C33 0.173(22) 0.224(27) 0.141(18) -0.006(18) 0.056(16) 0.019(20)
C34 0.289(39) 0.165(22) 0.232(31) 0.041(21) 0.087(28) -0.076(24)
N40 0.080(7) 0.066(5) 0.090(7) 0.001(5) -0.004(6) -0.003(5)
C41 0.078(9) 0.086(7) 0.098(9) -0.008(7) 0.002(7) -0.017(6)
C42 0.132(14) 0.124(11) 0.122(12) -0.032(10) 0.063(11) -0.034(10)
Sb 0.0850(6) 0.0679(4) 0.1320(8) -0.0157(4) 0.0171(5) -0.0046(4)
F11 0.071(8) 0.128(12) 0.151(14) -0.010(11) -0.010(8) 0.008(7)
F12 0.141(14) 0.082(8) 0.190(17) 0.057(10) 0.028(12) 0.030(8)
F13 0.121(13) 0.144(15) 0.222(21) -0.111(15) -0.003(14) -0.010(12)
F14 0.181(20) 0.137(14) 0.176(19) 0.049(14) 0.083(16) 0.030(13)
F15 0.181(18) 0.096(11) 0.174(17) -0.057(11) 0.004(14) -0.033(12)
F16 0.077(9) 0.117(12) 0.197(22) 0.044(13) 0.038(11) 0.024(8)
C50 0.259(41) 0.164(26) 0.112(19) -0.021(18) -0.003(23) 0.072(27)
Cl1 0.206(9) 0.206(9) 0.174(8) 0.031(7) 0.005(7) -0.001(7)
Cl2 0.230(11) 0.334(16) 0.120(5) -0.011(8) -0.002(6) -0.016(11)
C61 0.092(20) 0.081(15) 0.079(16) 0.040(12) 0.015(14) 0.004(13)
C62 0.099(22) 0.138(26) 0.094(21) 0.010(19) 0.025(17) 0.021(20)
C63 0.161(31) 0.219(36) 0.163(30) 0.046(29) 0.031(26) -0.022(29)
C64 0.163(23) 0.161(22) 0.186(23) -0.013(18) -0.035(18) 0.007(17)
C65 0.221(41) 0.200(37) 0.233(41) 0.049(32) 0.027(33) 0.040(32)

loop_
_atom_site_label
_atom_site_type_symbol
_atom_site_fract_x
_atom_site_fract_y
_atom_site_fract_z
_atom_site_U_iso_or_equiv
_atom_site_thermal_displace_type
_atom_site_occupancy
_atom_site_calc_flag
_atom_site_refinement_flags
_atom_site_disorder_group
Fe Fe 0.35372(6) 0.94335(12) 0.11974(4) 0.0584(4) Uani 1 d . .
Cl Cl 0.34886(15) 0.7351(2) 0.09906(9) 0.0962(10) Uani 1 d . .
N1 N 0.3788(3) 1.1414(7) 0.1272(2) 0.061(2) Uani 1 d . .
C2 C 0.4113(4) 1.1707(9) 0.1551(3) 0.063(2) Uani 1 d . .
C3 C 0.4191(5) 1.2992(10) 0.1665(3) 0.082(3) Uani 1 d . .
H3A H 0.4405(5) 1.3184(10) 0.1868(3) 0.099 Uiso 1 calc R .
C4 C 0.3941(5) 1.4003(10) 0.1467(4) 0.089(4) Uani 1 d . .
H4A H 0.3993(5) 1.4885(10) 0.1535(4) 0.107 Uiso 1 calc R .
C5 C 0.3626(6) 1.3706(10) 0.1180(3) 0.084(3) Uani 1 d . .
H5A H 0.3465(6) 1.4381(10) 0.1045(3) 0.100 Uiso 1 calc R .
C6 C 0.3541(4) 1.2364(9) 0.1083(3) 0.067(3) Uani 1 d . .
C7 C 0.4360(4) 1.0492(9) 0.1728(3) 0.062(2) Uani 1 d . .
N7 N 0.4200(3) 0.9380(7) 0.1602(2) 0.060(2) Uani 1 d . .
C8 C 0.4774(5) 1.0680(12) 0.2013(3) 0.087(3) Uani 1 d . .
H8A H 0.4623(5) 1.0903(12) 0.2239(3) 0.131 Uiso 1 d R .
H8B H 0.4998(5) 1.1386(12) 0.1943(3) 0.131 Uiso 1 d R .
H8C H 0.4969(5) 0.9873(12) 0.2042(3) 0.131 Uiso 1 d R .
C9 C 0.3200(5) 1.1898(9) 0.0773(3) 0.076(3) Uani 1 d . .
N9 N 0.3154(4) 1.0630(7) 0.0755(2) 0.071(2) Uani 1 d . .
C10 C 0.2961(7) 1.2894(12) 0.0509(4) 0.113(5) Uani 1 d . .
H10A H 0.3144(7) 1.2880(12) 0.0288(4) 0.169 Uiso 1 d R .
H10B H 0.2984(7) 1.3766(12) 0.0615(4) 0.169 Uiso 1 d R .
H10C H 0.2606(7) 1.2672(12) 0.0457(4) 0.169 Uiso 1 d R .
C11 C 0.4440(4) 0.8164(8) 0.1724(3) 0.067(3) Uani 1 d . .
C12 C 0.4855(5) 0.7691(12) 0.1531(3) 0.083(3) Uani 1 d . .
C13 C 0.5088(6) 0.6501(14) 0.1663(5) 0.102(5) Uani 1 d . .
H13A H 0.5369(6) 0.6164(14) 0.1544(5) 0.122 Uiso 1 calc R .
C14 C 0.4918(6) 0.5837(12) 0.1953(5) 0.096(4) Uani 1 d . .
H14A H 0.5079(6) 0.5053(12) 0.2030(5) 0.116 Uiso 1 calc R .
C15 C 0.4513(5) 0.6319(11) 0.2131(4) 0.086(4) Uani 1 d . .
H15A H 0.4396(5) 0.5851(11) 0.2330(4) 0.103 Uiso 1 calc R .
C16 C 0.4260(4) 0.7514(9) 0.2026(3) 0.067(3) Uani 1 d . .
C17 C 0.5056(6) 0.8376(17) 0.1204(4) 0.110(5) Uani 1 d . .
H17A H 0.4836(6) 0.9151(17) 0.1152(4) 0.132 Uiso 1 calc R .
C18 C 0.5047(10) 0.7511(27) 0.0862(5) 0.168(9) Uani 1 d . .
H18A H 0.4705(10) 0.7169(27) 0.0815(5) 0.251 Uiso 1 calc R .
H18B H 0.5284(10) 0.6785(27) 0.0898(5) 0.251 Uiso 1 calc R .
H18C H 0.5146(10) 0.8035(27) 0.0659(5) 0.251 Uiso 1 calc R .
C19 C 0.5584(10) 0.8845(24) 0.1254(6) 0.159(8) Uani 1 d . .
H19A H 0.5686(10) 0.9271(24) 0.1035(6) 0.238 Uiso 1 calc R .
H19B H 0.5808(10) 0.8105(24) 0.1308(6) 0.238 Uiso 1 calc R .
H19C H 0.5607(10) 0.9468(24) 0.1451(6) 0.238 Uiso 1 calc R .
C20 C 0.3812(5) 0.8004(10) 0.2235(3) 0.080(3) Uani 1 d . .
H20A H 0.3738(5) 0.8919(10) 0.2157(3) 0.096 Uiso 1 calc R .
C21 C 0.3908(8) 0.8020(16) 0.2641(4) 0.114(5) Uani 1 d . .
H21A H 0.3606(8) 0.8343(16) 0.2755(4) 0.172 Uiso 1 calc R .
H21B H 0.4195(8) 0.8592(16) 0.2703(4) 0.172 Uiso 1 calc R .
H21C H 0.3984(8) 0.7136(16) 0.2726(4) 0.172 Uiso 1 calc R .
C22 C 0.3325(6) 0.7134(14) 0.2125(5) 0.113(5) Uani 1 d . .
H22A H 0.3271(6) 0.7138(14) 0.1865(5) 0.170 Uiso 1 calc R .
H22B H 0.3027(6) 0.7493(14) 0.2235(5) 0.170 Uiso 1 calc R .
H22C H 0.3381(6) 0.6238(14) 0.2208(5) 0.170 Uiso 1 calc R .
C23 C 0.2845(6) 1.0068(9) 0.0448(3) 0.078(3) Uani 1 d . .
C24 C 0.2334(6) 0.9818(11) 0.0476(4) 0.094(4) Uani 1 d . .
C25 C 0.2070(7) 0.9287(12) 0.0157(5) 0.113(6) Uani 1 d . .
H25A H 0.1717(7) 0.9130(12) 0.0163(5) 0.136 Uiso 1 calc R .
C26 C 0.2305(9) 0.9011(13) -0.0147(4) 0.113(6) Uani 1 d . .
H26A H 0.2118(9) 0.8680(13) -0.0349(4) 0.136 Uiso 1 calc R .
C27 C 0.2829(8) 0.9218(12) -0.0162(4) 0.101(4) Uani 1 d U .
H27A H 0.2998(8) 0.9002(12) -0.0372(4) 0.121 Uiso 1 calc R .
C28 C 0.3107(7) 0.9755(12) 0.0140(3) 0.096(4) Uani 1 d . .
C29 C 0.2047(6) 1.0049(17) 0.0821(5) 0.114(5) Uani 1 d . .
H29A H 0.2290(6) 1.0481(17) 0.0995(5) 0.137 Uiso 1 calc R .
C30 C 0.1912(9) 0.8714(21) 0.0984(5) 0.142(7) Uani 1 d . .
H30A H 0.1730(9) 0.8852(21) 0.1203(5) 0.214 Uiso 1 calc R .
H30B H 0.2223(9) 0.8223(21) 0.1040(5) 0.214 Uiso 1 calc R .
H30C H 0.1697(9) 0.8223(21) 0.0812(5) 0.214 Uiso 1 calc R .
C31 C 0.1580(10) 1.0991(27) 0.0768(8) 0.190(11) Uani 1 d U .
H31A H 0.1691(10) 1.1814(27) 0.0664(8) 0.286 Uiso 1 calc R .
H31B H 0.1435(10) 1.1161(27) 0.0999(8) 0.286 Uiso 1 calc R .
H31C H 0.1324(10) 1.0586(27) 0.0607(8) 0.286 Uiso 1 calc R .
C32 C 0.3681(9) 0.9901(17) 0.0118(4) 0.125(6) Uani 1 d . .
H32A H 0.3806(9) 1.0214(17) 0.0359(4) 0.150 Uiso 1 calc R .
C33 C 0.3978(10) 0.8611(29) 0.0050(7) 0.178(10) Uani 1 d . .
H33A H 0.4340(10) 0.8804(29) 0.0040(7) 0.267 Uiso 1 calc R .
H33B H 0.3856(10) 0.8227(29) -0.0177(7) 0.267 Uiso 1 calc R .
H33C H 0.3924(10) 0.7996(29) 0.0244(7) 0.267 Uiso 1 calc R .
C34 C 0.3836(14) 1.0987(28) -0.0154(9) 0.227(15) Uani 1 d . .
H34A H 0.4206(14) 1.1037(28) -0.0157(9) 0.340 Uiso 1 calc R .
H34B H 0.3701(14) 1.1829(28) -0.0080(9) 0.340 Uiso 1 calc R .
H34C H 0.3698(14) 1.0770(28) -0.0393(9) 0.340 Uiso 1 calc R .
N40 N 0.2980(4) 0.9834(9) 0.1584(3) 0.079(2) Uani 1 d . .
C41 C 0.2752(6) 1.0157(13) 0.1827(4) 0.087(3) Uani 1 d . .
C42 C 0.2465(7) 1.0587(17) 0.2145(5) 0.124(6) Uani 1 d . .
H42A H 0.2556(7) 1.0029(17) 0.2350(5) 0.187 Uiso 1 d R .
H42B H 0.2101(7) 1.0525(17) 0.2089(5) 0.187 Uiso 1 d R .
H42C H 0.2554(7) 1.1492(17) 0.2203(5) 0.187 Uiso 1 d R .
Sb Sb 0.62694(4) 0.27944(8) 0.22074(3) 0.0946(4) Uani 1 d D .
F11 F 0.6963(4) 0.2438(15) 0.2147(5) 0.117(5) Uani 0.60 d PD 1
F12 F 0.6299(6) 0.1429(13) 0.2578(5) 0.137(6) Uani 0.60 d PD 1
F13 F 0.6069(6) 0.1519(17) 0.1881(5) 0.163(9) Uani 0.60 d PD 1
F14 F 0.6267(7) 0.4099(16) 0.1868(5) 0.162(9) Uani 0.60 d PD 1
F15 F 0.6470(7) 0.4015(16) 0.2570(4) 0.151(8) Uani 0.60 d PD 1
F16 F 0.5587(5) 0.3095(18) 0.2313(6) 0.130(9) Uani 0.60 d PD 1
F11' F 0.6895(7) 0.2662(25) 0.1974(6) 0.120(10) Uiso 0.40 d PD 2
F12' F 0.6344(13) 0.1117(20) 0.2389(9) 0.293(36) Uiso 0.40 d PD 2
F13' F 0.5938(11) 0.2133(30) 0.1786(7) 0.235(26) Uiso 0.40 d PD 2
F14' F 0.6205(10) 0.4522(17) 0.2014(6) 0.128(10) Uiso 0.40 d PD 2
F15' F 0.6598(10) 0.3512(28) 0.2611(6) 0.166(16) Uiso 0.40 d PD 2
F16' F 0.5629(7) 0.2979(27) 0.2409(7) 0.102(9) Uiso 0.40 d PD 2
C50 C 0.2819(17) 0.9922(35) -0.1570(8) 0.178(14) Uani 0.75 d P 1
Cl1 Cl 0.2459(5) 1.0812(11) -0.1829(3) 0.195(4) Uani 0.75 d P 1
Cl2 Cl 0.2954(5) 1.0259(16) -0.1121(2) 0.228(5) Uani 0.75 d P 1
C50' C 0.3004(25) 1.1648(59) -0.1297(18) 0.097(15) Uiso 0.25 d P 2
Cl1' Cl 0.2775(15) 1.1880(36) -0.1557(10) 0.206(12) Uiso 0.25 d P 2
Cl2' Cl 0.2610(15) 0.9372(36) -0.1310(11) 0.197(11) Uiso 0.25 d P 2
C61 C 0.4916(13) 1.1521(28) 0.0733(8) 0.084(9) Uani 0.50 d PU .
C62 C 0.4765(15) 1.2011(44) 0.0640(10) 0.109(11) Uani 0.50 d PU .
C63 C 0.5400(23) 1.2852(67) 0.1106(15) 0.181(19) Uani 0.50 d PU .
C64 C 0.4374(21) 1.4627(50) 0.0147(15) 0.171(17) Uani 0.50 d PU .
C65 C 0.5213(30) 1.3634(72) 0.0946(21) 0.217(26) Uani 0.50 d PU .

loop_
_atom_type_symbol
_atom_type_description
_atom_type_scat_dispersion_real
_atom_type_scat_dispersion_imag
_atom_type_scat_source
C C 0.0181 0.0091 'International Tables Vol C Tables 4.2.6.8 and 6.1.1.4'
H H 0.0000 0.0000 'International Tables Vol C Tables 4.2.6.8 and 6.1.1.4'
N N 0.0311 0.0180 'International Tables Vol C Tables 4.2.6.8 and 6.1.1.4'
F F 0.0727 0.0534 'International Tables Vol C Tables 4.2.6.8 and 6.1.1.4'
Cl Cl 0.3639 0.7018 'International Tables Vol C Tables 4.2.6.8 and 6.1.1.4'
Sb Sb -0.0562 5.8946 'International Tables Vol C Tables 4.2.6.8 and 6.1.1.4'
Fe Fe -1.1336 3.1974 'International Tables Vol C Tables 4.2.6.8 and 6.1.1.4'

loop_
_geom_angle_atom_site_label_1
_geom_angle_atom_site_label_2
_geom_angle_atom_site_label_3
_geom_angle
_geom_angle_site_symmetry_1
_geom_angle_site_symmetry_3
_geom_angle_publ_flag
N40 Fe N1 87.0(3) . . ?
N40 Fe N7 94.9(3) . . ?
N1 Fe N7 73.2(3) . . ?
N40 Fe N9 95.3(4) . . ?
N1 Fe N9 73.0(3) . . ?
N7 Fe N9 144.1(3) . . ?
N40 Fe Cl 112.3(3) . . ?
N1 Fe Cl 160.7(3) . . ?
N7 Fe Cl 103.6(2) . . ?
N9 Fe Cl 104.1(2) . . ?
C6 N1 C2 121.1(8) . . ?
C6 N1 Fe 118.3(7) . . ?
C2 N1 Fe 119.3(6) . . ?
N1 C2 C3 121.5(9) . . ?
N1 C2 C7 113.2(7) . . ?
C3 C2 C7 125.2(9) . . ?
C2 C3 C4 118.1(10) . . ?
C5 C4 C3 120.1(9) . . ?
C4 C5 C6 119.7(10) . . ?
N1 C6 C5 119.3(10) . . ?
N1 C6 C9 115.4(8) . . ?
C5 C6 C9 125.2(9) . . ?
N7 C7 C8 125.9(9) . . ?
N7 C7 C2 115.2(8) . . ?
C8 C7 C2 118.8(8) . . ?
C7 N7 C11 120.2(8) . . ?
C7 N7 Fe 117.0(6) . . ?
C11 N7 Fe 122.8(6) . . ?
N9 C9 C6 113.8(9) . . ?
N9 C9 C10 126.4(11) . . ?
C6 C9 C10 119.7(9) . . ?
C9 N9 C23 118.0(8) . . ?
C9 N9 Fe 117.7(7) . . ?
C23 N9 Fe 124.3(6) . . ?
C16 C11 C12 122.6(9) . . ?
C16 C11 N7 119.7(10) . . ?
C12 C11 N7 117.7(10) . . ?
C11 C12 C13 116.2(13) . . ?
C11 C12 C17 123.5(11) . . ?
C13 C12 C17 120.3(13) . . ?
C14 C13 C12 122.7(13) . . ?
C13 C14 C15 119.5(12) . . ?
C14 C15 C16 122.1(14) . . ?
C11 C16 C15 116.9(11) . . ?
C11 C16 C20 123.3(8) . . ?
C15 C16 C20 119.8(11) . . ?
C19 C17 C12 114.1(15) . . ?
C19 C17 C18 105.5(16) . . ?
C12 C17 C18 113.8(16) . . ?
C21 C20 C16 114.5(11) . . ?
C21 C20 C22 111.0(12) . . ?
C16 C20 C22 108.3(10) . . ?
C24 C23 C28 122.4(12) . . ?
C24 C23 N9 121.1(12) . . ?
C28 C23 N9 116.4(13) . . ?
C23 C24 C25 116.1(16) . . ?
C23 C24 C29 123.4(12) . . ?
C25 C24 C29 120.4(16) . . ?
C26 C25 C24 123.1(18) . . ?
C25 C26 C27 119.6(14) . . ?
C26 C27 C28 119.9(16) . . ?
C23 C28 C27 118.8(16) . . ?
C23 C28 C32 123.1(12) . . ?
C27 C28 C32 118.0(15) . . ?
C30 C29 C24 109.0(13) . . ?
C30 C29 C31 113.6(19) . . ?
C24 C29 C31 113.5(17) . . ?
C28 C32 C33 115.6(16) . . ?
C28 C32 C34 113.0(21) . . ?
C33 C32 C34 110.2(20) . . ?
C41 N40 Fe 167.5(10) . . ?
N40 C41 C42 179.0(14) . . ?
F14 Sb F13 93.7(8) . . ?
F12' Sb F15' 91.8(10) . . ?
F14 Sb F16 93.0(7) . . ?
F13 Sb F16 90.3(7) . . ?
F12' Sb F16' 91.6(9) . . ?
F15' Sb F16' 91.6(9) . . ?
F14 Sb F11 91.8(7) . . ?
F13 Sb F11 92.0(6) . . ?
F16 Sb F11 174.6(8) . . ?
F12' Sb F13' 90.6(9) . . ?
F15' Sb F13' 177.5(11) . . ?
F16' Sb F13' 88.9(9) . . ?
F14 Sb F15 90.4(7) . . ?
F13 Sb F15 175.9(8) . . ?
F16 Sb F15 89.0(7) . . ?
F11 Sb F15 88.4(6) . . ?
F12' Sb F11' 91.3(9) . . ?
F15' Sb F11' 91.0(9) . . ?
F16' Sb F11' 176.0(10) . . ?
F13' Sb F11' 88.3(9) . . ?
F12' Sb F14' 178.8(11) . . ?
F15' Sb F14' 88.4(9) . . ?
F16' Sb F14' 89.6(8) . . ?
F13' Sb F14' 89.2(9) . . ?
F11' Sb F14' 87.5(8) . . ?
F14 Sb F12 177.6(8) . . ?
F13 Sb F12 87.9(7) . . ?
F16 Sb F12 88.7(6) . . ?
F11 Sb F12 86.5(6) . . ?
F15 Sb F12 88.0(7) . . ?
Cl1 C50 Cl2 124.1(19) . . ?

loop_
_geom_bond_atom_site_label_1
_geom_bond_atom_site_label_2
_geom_bond_distance
_geom_bond_site_symmetry_2
_geom_bond_publ_flag
Fe N40 2.109(12) . ?
Fe N1 2.110(7) . ?
Fe N7 2.221(8) . ?
Fe N9 2.223(8) . ?
Fe Cl 2.231(3) . ?
N1 C6 1.329(12) . ?
N1 C2 1.333(12) . ?
C2 C3 1.372(13) . ?
C2 C7 1.514(13) . ?
C3 C4 1.39(2) . ?
C4 C5 1.34(2) . ?
C5 C6 1.412(14) . ?
C6 C9 1.487(15) . ?
C7 N7 1.275(12) . ?
C7 C8 1.477(14) . ?
N7 C11 1.436(12) . ?
C9 N9 1.283(12) . ?
C9 C10 1.507(15) . ?
N9 C23 1.466(13) . ?
C11 C16 1.39(2) . ?
C11 C12 1.40(2) . ?
C12 C13 1.42(2) . ?
C12 C17 1.50(2) . ?
C13 C14 1.35(2) . ?
C14 C15 1.35(2) . ?
C15 C16 1.415(14) . ?
C16 C20 1.51(2) . ?
C17 C19 1.45(3) . ?
C17 C18 1.53(3) . ?
C20 C21 1.50(2) . ?
C20 C22 1.57(2) . ?
C23 C24 1.36(2) . ?
C23 C28 1.38(2) . ?
C24 C25 1.44(2) . ?
C24 C29 1.52(2) . ?
C25 C26 1.33(2) . ?
C26 C27 1.38(2) . ?
C27 C28 1.41(2) . ?
C28 C32 1.50(3) . ?
C29 C30 1.52(3) . ?
C29 C31 1.54(2) . ?
C32 C33 1.54(3) . ?
C32 C34 1.55(3) . ?
N40 C41 1.14(2) . ?
C41 C42 1.48(2) . ?
Sb F14 1.811(12) . ?
Sb F13 1.817(10) . ?
Sb F12' 1.82(2) . ?
Sb F15' 1.83(2) . ?
Sb F16 1.854(11) . ?
Sb F16' 1.86(2) . ?
Sb F11 1.857(10) . ?
Sb F13' 1.86(2) . ?
Sb F15 1.869(11) . ?
Sb F11' 1.87(2) . ?
Sb F14' 1.88(2) . ?
Sb F12 1.933(11) . ?
C50 Cl1 1.58(3) . ?
C50 Cl2 1.71(3) . ?
C50' Cl1' 1.13(6) . ?
C61 C62 0.71(4) . ?
C63 C65 1.08(7) . ?
